data_2205477
loop_
_publ_author_name
'Warzecha, Klaus-Dieter'
'Neud\"orfl, J\"org M.'
'Griesbeck, Axel G.'

_publ_section_title
;
 (<i>Z</i>)-3-(4-Methoxybenzylidene)-2-methylisoindolin-1-one
;
_journal_issue 4
_journal_name_full 'Acta Crystallographica Section E'
_journal_page_first o1074
_journal_page_last o1075
_journal_paper_doi 10.1107/S1600536805008238
_journal_volume 61
_journal_year 2005
_chemical_formula_iupac 'C17 H15 N O2'
_chemical_formula_moiety 'C17 H15 N O2'
_chemical_formula_sum 'C17 H15 N O2'
_chemical_formula_weight 265.30
_chemical_melting_point 359
_chemical_name_systematic
;
(Z)-3-(4-Methoxybenzylidene)-2-methylisoindolin-1-one
;
_space_group_IT_number 14
_symmetry_cell_setting monoclinic
_symmetry_space_group_name_Hall '-P 2yn'
_symmetry_space_group_name_H-M 'P 1 21/n 1'
_atom_sites_solution_hydrogens geom
_atom_sites_solution_primary direct
_atom_sites_solution_secondary difmap
_audit_creation_method SHELXL-97
_cell_angle_alpha 90.00
_cell_angle_beta 116.812(2)
_cell_angle_gamma 90.00
_cell_formula_units_Z 4
_cell_length_a 9.9750(5)
_cell_length_b 14.6856(7)
_cell_length_c 10.1388(5)
_cell_measurement_reflns_used 9520
_cell_measurement_temperature 100(2)
_cell_measurement_theta_max 27.00
_cell_measurement_theta_min 2.38
_cell_volume 1325.55(12)
_computing_cell_refinement 'DENZO (Otwinowski & Minor, 1997)'
_computing_data_collection 'COLLECT (Hooft, 1999)'
_computing_data_reduction DENZO
_computing_molecular_graphics 'SCHAKAL 99'
_computing_publication_material 'SHELXL97 and PLATON (Spek, 2003)'
_computing_structure_refinement 'SHELXL97 (Sheldrick, 1997)'
_computing_structure_solution 'SHELXS97 (Sheldrick, 1997)'
_diffrn_ambient_temperature 100(2)
_diffrn_measured_fraction_theta_full 0.988
_diffrn_measured_fraction_theta_max 0.988
_diffrn_measurement_device_type 'Nonius KappaCCD'
_diffrn_measurement_method '\f and \w'
_diffrn_radiation_monochromator graphite
_diffrn_radiation_source 'fine-focus sealed tube'
_diffrn_radiation_type MoK\a
_diffrn_radiation_wavelength 0.71073
_diffrn_reflns_av_R_equivalents 0.0530
_diffrn_reflns_av_sigmaI/netI 0.0467
_diffrn_reflns_limit_h_max 11
_diffrn_reflns_limit_h_min -12
_diffrn_reflns_limit_k_max 18
_diffrn_reflns_limit_k_min -18
_diffrn_reflns_limit_l_max 12
_diffrn_reflns_limit_l_min -12
_diffrn_reflns_number 9520
_diffrn_reflns_theta_full 27.00
_diffrn_reflns_theta_max 27.00
_diffrn_reflns_theta_min 2.38
_diffrn_standards_decay_% 0
_diffrn_standards_interval_count 0
_diffrn_standards_interval_time 0
_diffrn_standards_number 0
_exptl_absorpt_coefficient_mu 0.087
_exptl_absorpt_correction_type none
_exptl_crystal_colour colourless
_exptl_crystal_density_diffrn 1.329
_exptl_crystal_density_method 'not measured'
_exptl_crystal_description prism
_exptl_crystal_F_000 560
_exptl_crystal_size_max 0.3
_exptl_crystal_size_mid 0.25
_exptl_crystal_size_min 0.2
_refine_diff_density_max 0.218
_refine_diff_density_min -0.235
_refine_ls_extinction_method none
_refine_ls_goodness_of_fit_ref 1.035
_refine_ls_hydrogen_treatment refall
_refine_ls_matrix_type full
_refine_ls_number_parameters 241
_refine_ls_number_reflns 2851
_refine_ls_number_restraints 0
_refine_ls_restrained_S_all 1.035
_refine_ls_R_factor_all 0.0694
_refine_ls_R_factor_gt 0.0446
_refine_ls_shift/su_max 0.000
_refine_ls_shift/su_mean 0.000
_refine_ls_structure_factor_coef Fsqd
_refine_ls_weighting_details 'calc w = 1/[\s^2^(Fo^2^)+(0.0674P)^2^] where P = (Fo^2^+2Fc^2^)/3'
_refine_ls_weighting_scheme calc
_refine_ls_wR_factor_gt 0.1069
_refine_ls_wR_factor_ref 0.1162
_reflns_number_gt 2066
_reflns_number_total 2851
_reflns_threshold_expression I>2\s(I)
_cod_data_source_file dn6206.cif
_cod_data_source_block 3
_cod_original_cell_volume 1325.55(11)
_cod_original_sg_symbol_H-M 'P 21/n'
_cod_database_code 2205477
_cod_database_fobs_code 2205477

loop_
_symmetry_equiv_pos_as_xyz
'x, y, z'
'-x+1/2, y+1/2, -z+1/2'
'-x, -y, -z'
'x-1/2, -y-1/2, z-1/2'

loop_
_atom_site_label
_atom_site_fract_x
_atom_site_fract_y
_atom_site_fract_z
_atom_site_U_iso_or_equiv
_atom_site_adp_type
_atom_site_calc_flag
_atom_site_occupancy
_atom_site_type_symbol
O1 0.34415(12) -0.07655(6) 0.35686(11) 0.0369(3) Uani d 1 O
O2 0.64622(12) 0.40689(6) 0.05818(12) 0.0362(3) Uani d 1 O
N4 0.34164(13) 0.02214(7) 0.17732(12) 0.0269(3) Uani d 1 N
C1 0.29473(16) -0.05349(9) 0.22757(16) 0.0282(4) Uani d 1 C
C2 0.25860(16) 0.03331(9) 0.02296(15) 0.0262(3) Uani d 1 C
C3 0.15431(16) -0.04471(9) -0.02793(16) 0.0266(3) Uani d 1 C
C4 0.04925(17) -0.07093(10) -0.16799(17) 0.0320(4) Uani d 1 C
C5 -0.03180(17) -0.15017(11) -0.17946(18) 0.0353(4) Uani d 1 C
C6 -0.01060(18) -0.20148(10) -0.05607(18) 0.0349(4) Uani d 1 C
C7 0.09423(16) -0.17484(10) 0.08346(18) 0.0324(4) Uani d 1 C
C8 0.17659(16) -0.09667(9) 0.09504(16) 0.0268(3) Uani d 1 C
C9 0.44049(19) 0.08951(10) 0.28011(18) 0.0326(4) Uani d 1 C
C10 0.26628(17) 0.10085(9) -0.06265(17) 0.0294(4) Uani d 1 C
C11 0.37081(16) 0.17896(9) -0.02341(15) 0.0282(3) Uani d 1 C
C12 0.31491(18) 0.26835(10) -0.04395(17) 0.0328(4) Uani d 1 C
C13 0.40998(17) 0.34203(10) -0.01267(17) 0.0338(4) Uani d 1 C
C14 0.56211(16) 0.32911(9) 0.03608(15) 0.0292(4) Uani d 1 C
C15 0.62065(18) 0.24134(10) 0.05742(16) 0.0301(4) Uani d 1 C
C16 0.52366(17) 0.16770(10) 0.02664(16) 0.0309(4) Uani d 1 C
C17 0.8011(2) 0.39646(12) 0.0940(2) 0.0407(4) Uani d 1 C
H4 0.0297(16) -0.0365(10) -0.2567(16) 0.030(4) Uiso d 1 H
H5 -0.1058(18) -0.1698(10) -0.2774(18) 0.043(5) Uiso d 1 H
H6 -0.0754(17) -0.2532(11) -0.0719(17) 0.041(4) Uiso d 1 H
H7 0.1130(17) -0.2075(11) 0.1741(18) 0.042(4) Uiso d 1 H
H9A 0.5394(19) 0.0954(10) 0.2755(17) 0.035(4) Uiso d 1 H
H9B 0.4639(16) 0.0701(9) 0.3821(17) 0.030(4) Uiso d 1 H
H9C 0.3902(19) 0.1490(12) 0.2558(18) 0.048(5) Uiso d 1 H
H10 0.1866(17) 0.0985(9) -0.1634(17) 0.026(4) Uiso d 1 H
H12 0.2027(17) 0.2779(10) -0.0812(15) 0.031(4) Uiso d 1 H
H13 0.3678(19) 0.4035(11) -0.0268(18) 0.047(5) Uiso d 1 H
H15 0.7253(15) 0.2312(9) 0.0913(14) 0.022(4) Uiso d 1 H
H16 0.5664(18) 0.1052(11) 0.0419(18) 0.044(5) Uiso d 1 H
H17A 0.8156(18) 0.3551(11) 0.0199(19) 0.048(5) Uiso d 1 H
H17B 0.8615(18) 0.3704(10) 0.1930(19) 0.041(5) Uiso d 1 H
H17C 0.8422(18) 0.4596(12) 0.0955(18) 0.053(5) Uiso d 1 H

loop_
_atom_site_aniso_label
_atom_site_aniso_U_11
_atom_site_aniso_U_22
_atom_site_aniso_U_33
_atom_site_aniso_U_12
_atom_site_aniso_U_13
_atom_site_aniso_U_23
O1 0.0464(7) 0.0287(6) 0.0303(6) -0.0022(5) 0.0125(5) 0.0059(4)
O2 0.0374(7) 0.0250(6) 0.0486(7) -0.0043(5) 0.0216(5) -0.0024(4)
N4 0.0333(7) 0.0175(6) 0.0286(7) 0.0004(5) 0.0129(5) 0.0003(5)
C1 0.0329(8) 0.0190(7) 0.0331(9) 0.0029(6) 0.0152(7) 0.0020(6)
C2 0.0294(8) 0.0202(7) 0.0291(8) 0.0041(6) 0.0131(6) -0.0003(6)
C3 0.0279(8) 0.0215(7) 0.0329(8) 0.0041(6) 0.0158(6) -0.0009(6)
C4 0.0344(9) 0.0313(8) 0.0312(9) 0.0017(6) 0.0157(7) 0.0000(7)
C5 0.0309(8) 0.0365(9) 0.0375(9) -0.0041(7) 0.0147(7) -0.0102(7)
C6 0.0348(9) 0.0271(8) 0.0466(10) -0.0064(7) 0.0217(8) -0.0071(7)
C7 0.0369(9) 0.0233(8) 0.0397(9) -0.0004(6) 0.0198(8) 0.0008(6)
C8 0.0309(8) 0.0177(7) 0.0337(8) 0.0032(6) 0.0163(6) -0.0002(6)
C9 0.0422(10) 0.0208(8) 0.0311(9) -0.0026(7) 0.0132(7) -0.0025(6)
C10 0.0318(8) 0.0250(8) 0.0304(8) 0.0026(6) 0.0132(7) 0.0031(6)
C11 0.0352(8) 0.0244(7) 0.0282(8) 0.0016(6) 0.0171(7) 0.0053(6)
C12 0.0335(9) 0.0269(8) 0.0396(9) 0.0032(7) 0.0179(7) 0.0066(7)
C13 0.0393(9) 0.0224(8) 0.0439(9) 0.0050(7) 0.0224(7) 0.0056(6)
C14 0.0367(9) 0.0231(8) 0.0300(8) -0.0035(6) 0.0171(7) 0.0006(6)
C15 0.0304(9) 0.0292(8) 0.0323(8) 0.0042(7) 0.0157(7) 0.0035(6)
C16 0.0355(9) 0.0225(8) 0.0356(9) 0.0025(6) 0.0170(7) 0.0043(6)
C17 0.0403(10) 0.0348(10) 0.0482(12) -0.0067(8) 0.0209(9) -0.0032(8)

loop_
_atom_type_symbol
_atom_type_description
_atom_type_scat_dispersion_real
_atom_type_scat_dispersion_imag
_atom_type_scat_source
C C 0.0033 0.0016 'International Tables Vol C Tables 4.2.6.8 and 6.1.1.4'
H H 0.0000 0.0000 'International Tables Vol C Tables 4.2.6.8 and 6.1.1.4'
N N 0.0061 0.0033 'International Tables Vol C Tables 4.2.6.8 and 6.1.1.4'
O O 0.0106 0.0060 'International Tables Vol C Tables 4.2.6.8 and 6.1.1.4'

loop_
_geom_angle_atom_site_label_1
_geom_angle_atom_site_label_2
_geom_angle_atom_site_label_3
_geom_angle
C14 O2 C17 117.61(12)
C1 N4 C2 111.93(11)
C1 N4 C9 120.91(12)
C2 N4 C9 125.82(12)
O1 C1 N4 125.15(13)
O1 C1 C8 129.00(13)
N4 C1 C8 105.85(12)
C10 C2 N4 128.79(13)
C10 C2 C3 125.75(13)
N4 C2 C3 105.43(11)
C4 C3 C8 120.47(13)
C4 C3 C2 131.47(13)
C8 C3 C2 108.06(12)
C3 C4 C5 117.41(14)
C3 C4 H4 123.2(9)
C5 C4 H4 119.4(9)
C4 C5 C6 122.03(14)
C4 C5 H5 118.5(9)
C6 C5 H5 119.5(9)
C7 C6 C5 120.28(15)
C7 C6 H6 122.3(9)
C5 C6 H6 117.3(9)
C6 C7 C8 117.83(14)
C6 C7 H7 124.0(9)
C8 C7 H7 118.2(9)
C7 C8 C3 121.98(13)
C7 C8 C1 129.35(13)
C3 C8 C1 108.67(12)
N4 C9 H9A 112.7(9)
N4 C9 H9B 108.4(8)
H9A C9 H9B 107.2(12)
N4 C9 H9C 108.8(10)
H9A C9 H9C 108.1(13)
H9B C9 H9C 111.7(12)
C2 C10 C11 129.64(14)
C2 C10 H10 113.3(8)
C11 C10 H10 117.0(8)
C16 C11 C12 117.68(13)
C16 C11 C10 122.20(13)
C12 C11 C10 120.04(13)
C13 C12 C11 120.91(14)
C13 C12 H12 120.3(8)
C11 C12 H12 118.7(8)
C12 C13 C14 120.37(14)
C12 C13 H13 119.0(10)
C14 C13 H13 120.6(10)
O2 C14 C13 115.83(12)
O2 C14 C15 124.20(13)
C13 C14 C15 119.96(13)
C16 C15 C14 119.04(14)
C16 C15 H15 119.9(8)
C14 C15 H15 121.0(8)
C11 C16 C15 122.02(13)
C11 C16 H16 119.4(9)
C15 C16 H16 118.5(9)
O2 C17 H17A 111.8(9)
O2 C17 H17B 113.3(10)
H17A C17 H17B 107.0(13)
O2 C17 H17C 106.9(10)
H17A C17 H17C 111.3(13)
H17B C17 H17C 106.4(13)

loop_
_geom_bond_atom_site_label_1
_geom_bond_atom_site_label_2
_geom_bond_distance
O1 C1 1.2219(16)
O2 C14 1.3744(16)
O2 C17 1.426(2)
N4 C1 1.3883(18)
N4 C2 1.4117(17)
N4 C9 1.4527(18)
C1 C8 1.472(2)
C2 C10 1.343(2)
C2 C3 1.4754(19)
C3 C4 1.386(2)
C3 C8 1.3915(19)
C4 C5 1.392(2)
C4 H4 0.972(15)
C5 C6 1.392(2)
C5 H5 0.976(15)
C6 C7 1.383(2)
C6 H6 0.962(16)
C7 C8 1.3855(19)
C7 H7 0.977(17)
C9 H9A 1.012(17)
C9 H9B 0.994(15)
C9 H9C 0.982(18)
C10 C11 1.4789(19)
C10 H10 0.971(15)
C11 C16 1.383(2)
C11 C12 1.4046(19)
C12 C13 1.378(2)
C12 H12 1.017(15)
C13 C14 1.381(2)
C13 H13 0.979(16)
C14 C15 1.3911(19)
C15 C16 1.389(2)
C15 H15 0.952(13)
C16 H16 0.995(16)
C17 H17A 1.026(17)
C17 H17B 0.986(17)
C17 H17C 1.011(18)

loop_
_cod_related_entry_id
_cod_related_entry_database
_cod_related_entry_code
1 ChemSpider 21173506
